data_7155539
loop_
_publ_author_name
'Mardjan, M. I. D.'
'Perie, S.'
'Parrain, J.-L.'
'Commeiras, L.'

_publ_section_title
;
 A tunable copper-catalyzed multicomponent reaction towards
 alkaloid-inspired indole/lactam polycycles.
;
_journal_issue 15
_journal_name_full 'Organic &amp; biomolecular chemistry'
_journal_page_first 3304
_journal_page_last 3309
_journal_paper_doi 10.1039/c7ob00532f
_journal_volume 15
_journal_year 2017
_chemical_formula_moiety 'C22 H20 N2 O, C2 H6 O'
_chemical_formula_sum 'C24 H26 N2 O2'
_chemical_formula_weight 374.47
_space_group_crystal_system monoclinic
_space_group_IT_number 14
_space_group_name_Hall '-P 2ybc'
_space_group_name_H-M_alt 'P 1 21/c 1'
_symmetry_space_group_name_Hall '-P 2ybc'
_symmetry_space_group_name_H-M 'P 1 21/c 1'
_atom_sites_solution_hydrogens geom
_audit_creation_date 2015-09-02
_audit_creation_method
;
Olex2 1.2
(compiled 2015.01.26 svn.r3151 for OlexSys, GUI svn.r4998)
;
_audit_update_record
;
2016-12-24 deposited with the CCDC.
2017-03-17 downloaded from the CCDC.
;
_cell_angle_alpha 90
_cell_angle_beta 90.253(3)
_cell_angle_gamma 90
_cell_formula_units_Z 4
_cell_length_a 11.4563(5)
_cell_length_b 18.7494(8)
_cell_length_c 9.4799(3)
_cell_measurement_reflns_used 8643
_cell_measurement_temperature 293(2)
_cell_measurement_theta_max 24.9820
_cell_measurement_theta_min 4.1620
_cell_volume 2036.25(14)
_computing_cell_refinement
;
CrysAlisPro, Agilent Technologies,
Version 1.171.37.35 (release 13-08-2014 CrysAlis171 .NET)
(compiled Aug 13 2014,18:06:01)
;
_computing_data_collection
;
CrysAlisPro, Agilent Technologies,
Version 1.171.37.35 (release 13-08-2014 CrysAlis171 .NET)
(compiled Aug 13 2014,18:06:01)
;
_computing_data_reduction
;
CrysAlisPro, Agilent Technologies,
Version 1.171.37.35 (release 13-08-2014 CrysAlis171 .NET)
(compiled Aug 13 2014,18:06:01)
;
_computing_molecular_graphics 'Olex2 (Dolomanov et al., 2009)'
_computing_publication_material 'Olex2 (Dolomanov et al., 2009)'
_computing_structure_refinement 'ShelXL (Sheldrick, 2008)'
_diffrn_ambient_temperature 293(2)
_diffrn_detector 'CCD plate'
_diffrn_detector_area_resol_mean 5.3048
_diffrn_detector_type AtlasS2
_diffrn_measured_fraction_theta_full 0.996
_diffrn_measured_fraction_theta_max 0.899
_diffrn_measurement_details
;
#__ type_ start__ end____ width___ exp.time_
  1 omega  -84.00  -53.00   1.0000   30.0000
omega____ theta____ kappa____ phi______ frames
    -       -8.6629  153.0000    1.4328 31

#__ type_ start__ end____ width___ exp.time_
  2 omega  -20.00   31.00   1.0000   30.0000
omega____ theta____ kappa____ phi______ frames
    -       -8.6629  -99.0000 -180.0000 51

#__ type_ start__ end____ width___ exp.time_
  3 omega  -84.00  -55.00   1.0000   30.0000
omega____ theta____ kappa____ phi______ frames
    -       -8.6629  153.0000  -76.6376 29

#__ type_ start__ end____ width___ exp.time_
  4 omega  -15.00   83.00   1.0000   30.0000
omega____ theta____ kappa____ phi______ frames
    -        9.8348   38.0000   30.0000 98

#__ type_ start__ end____ width___ exp.time_
  5 omega  -18.00   83.00   1.0000   30.0000
omega____ theta____ kappa____ phi______ frames
    -        9.8348   57.0000  120.0000 101

#__ type_ start__ end____ width___ exp.time_
  6 omega  -20.00   51.00   1.0000   30.0000
omega____ theta____ kappa____ phi______ frames
    -        9.8348  -99.0000  -60.0000 71

#__ type_ start__ end____ width___ exp.time_
  7 omega  -71.00   73.00   1.0000   30.0000
omega____ theta____ kappa____ phi______ frames
    -        9.8348    0.0000  -30.0000 144

#__ type_ start__ end____ width___ exp.time_
  8 omega    0.00   59.00   1.0000   30.0000
omega____ theta____ kappa____ phi______ frames
    -        9.8348 -113.0000 -165.1299 59
;
_diffrn_measurement_device 'four-circle diffractometer'
_diffrn_measurement_device_type 'SuperNova, Dual, Cu at zero, AtlasS2'
_diffrn_measurement_method '\w scans'
_diffrn_orient_matrix_UB_11 0.0290749000
_diffrn_orient_matrix_UB_12 -0.0278650000
_diffrn_orient_matrix_UB_13 -0.0362471000
_diffrn_orient_matrix_UB_21 0.0539447000
_diffrn_orient_matrix_UB_22 0.0180011000
_diffrn_orient_matrix_UB_23 0.0092896000
_diffrn_orient_matrix_UB_31 0.0088427000
_diffrn_orient_matrix_UB_32 -0.0181852000
_diffrn_orient_matrix_UB_33 0.0647909000
_diffrn_radiation_monochromator mirror
_diffrn_radiation_probe x-ray
_diffrn_radiation_type MoK\a
_diffrn_radiation_wavelength 0.71073
_diffrn_reflns_av_R_equivalents 0.0327
_diffrn_reflns_av_unetI/netI 0.0227
_diffrn_reflns_Laue_measured_fraction_full 0.996
_diffrn_reflns_Laue_measured_fraction_max 0.899
_diffrn_reflns_limit_h_max 14
_diffrn_reflns_limit_h_min -15
_diffrn_reflns_limit_k_max 22
_diffrn_reflns_limit_k_min -25
_diffrn_reflns_limit_l_max 11
_diffrn_reflns_limit_l_min -12
_diffrn_reflns_number 30771
_diffrn_reflns_point_group_measured_fraction_full 0.996
_diffrn_reflns_point_group_measured_fraction_max 0.899
_diffrn_reflns_theta_full 25.242
_diffrn_reflns_theta_max 29.075
_diffrn_reflns_theta_min 3.531
_diffrn_source 'SuperNova (Mo) X-ray Source'
_exptl_absorpt_coefficient_mu 0.078
_exptl_absorpt_correction_T_max 1.00000
_exptl_absorpt_correction_T_min 0.91379
_exptl_absorpt_correction_type multi-scan
_exptl_absorpt_process_details
;
CrysAlisPro, Agilent Technologies,
Version 1.171.37.35 (release 13-08-2014 CrysAlis171 .NET)
(compiled Aug 13 2014,18:06:01)
Empirical absorption correction using spherical harmonics,
 implemented in SCALE3 ABSPACK scaling algorithm.
;
_exptl_crystal_colour colourless
_exptl_crystal_colour_primary colourless
_exptl_crystal_density_diffrn 1.222
_exptl_crystal_F_000 800
_exptl_crystal_size_max 0.22
_exptl_crystal_size_mid 0.18
_exptl_crystal_size_min 0.12
_refine_diff_density_max 0.324
_refine_diff_density_min -0.357
_refine_diff_density_rms 0.038
_refine_ls_extinction_method none
_refine_ls_goodness_of_fit_ref 1.033
_refine_ls_hydrogen_treatment constr
_refine_ls_matrix_type full
_refine_ls_number_parameters 256
_refine_ls_number_reflns 4900
_refine_ls_number_restraints 0
_refine_ls_restrained_S_all 1.033
_refine_ls_R_factor_all 0.0901
_refine_ls_R_factor_gt 0.0644
_refine_ls_shift/su_max 0.000
_refine_ls_shift/su_mean 0.000
_refine_ls_structure_factor_coef Fsqd
_refine_ls_weighting_details 'w=1/[\s^2^(Fo^2^)+(0.0685P)^2^+1.0141P] where P=(Fo^2^+2Fc^2^)/3'
_refine_ls_weighting_scheme calc
_refine_ls_wR_factor_gt 0.1618
_refine_ls_wR_factor_ref 0.1772
_reflns_Friedel_coverage 0.000
_reflns_number_gt 3545
_reflns_number_total 4900
_reflns_threshold_expression 'I > 2\s(I)'
_cod_data_source_file c7ob00532f2.cif
_cod_data_source_block 1dh444
_cod_depositor_comments 'Adding full bibliography for 7155539--7155540.cif.'
_cod_original_cell_volume 2036.23(13)
_cod_database_code 7155539
_shelxl_version_number 2014/6
_shelx_space_group_comment
;
The symmetry employed for this shelxl refinement is uniquely defined
by the following loop, which should always be used as a source of
symmetry information in preference to the above space-group names.
They are only intended as comments.
;
_reflns_odcompleteness_completeness 99.66
_reflns_odcompleteness_iscentric 1
_reflns_odcompleteness_theta 25.30
_olex2_refinement_description
;
1. Fixed Uiso
 At 1.2 times of:
  All C(H) groups, All C(H,H) groups, All N(H) groups
 At 1.5 times of:
  All C(H,H,H) groups, All O(H) groups
2.a Secondary CH2 refined with riding coordinates:
 C10(H10A,H10B), C11(H11A,H11B), C16(H16A,H16B), C23(H23A,H23B)
2.b Aromatic/amide H refined with riding coordinates:
 N2(H2), C4(H4), C5(H5), C6(H6), C7(H7), C13(H13), C18(H18), C19(H19),
 C20(H20), C21(H21), C22(H22)
2.c Idealised Me refined as rotating group:
 C15(H15A,H15B,H15C), C24(H24A,H24B,H24C)
2.d Idealised tetrahedral OH refined as rotating group:
 O2(H2A)
;
_olex2_submission_special_instructions 'No special instructions were received'

loop_
_space_group_symop_operation_xyz
'x, y, z'
'-x, y+1/2, -z+1/2'
'-x, -y, -z'
'x, -y-1/2, z-1/2'

loop_
_atom_site_label
_atom_site_type_symbol
_atom_site_fract_x
_atom_site_fract_y
_atom_site_fract_z
_atom_site_U_iso_or_equiv
_atom_site_adp_type
_atom_site_occupancy
_atom_site_site_symmetry_order
_atom_site_calc_flag
_atom_site_refinement_flags_posn
O1 O 0.58309(18) 0.63031(12) 1.28302(16) 0.0858(6) Uani 1 1 d .
N1 N 0.59125(14) 0.65934(9) 1.04916(16) 0.0451(4) Uani 1 1 d .
N2 N 0.51119(14) 0.59962(9) 0.68898(16) 0.0447(4) Uani 1 1 d .
H2 H 0.5662 0.5767 0.6474 0.054 Uiso 1 1 calc R
C1 C 0.62229(16) 0.62532(9) 0.91571(18) 0.0396(4) Uani 1 1 d .
C2 C 0.51638(16) 0.62815(9) 0.82268(18) 0.0404(4) Uani 1 1 d .
C3 C 0.40249(16) 0.61428(10) 0.6336(2) 0.0442(4) Uani 1 1 d .
C4 C 0.3576(2) 0.59844(12) 0.5005(2) 0.0563(5) Uani 1 1 d .
H4 H 0.4016 0.5741 0.4339 0.068 Uiso 1 1 calc R
C5 C 0.2454(2) 0.62033(13) 0.4719(3) 0.0656(6) Uani 1 1 d .
H5 H 0.2128 0.6109 0.3838 0.079 Uiso 1 1 calc R
C6 C 0.1794(2) 0.65644(13) 0.5725(3) 0.0648(6) Uani 1 1 d .
H6 H 0.1036 0.6702 0.5501 0.078 Uiso 1 1 calc R
C7 C 0.22353(18) 0.67211(12) 0.7033(3) 0.0569(5) Uani 1 1 d .
H7 H 0.1784 0.6962 0.7693 0.068 Uiso 1 1 calc R
C8 C 0.33806(16) 0.65124(10) 0.7360(2) 0.0442(4) Uani 1 1 d .
C9 C 0.41312(16) 0.66010(10) 0.85620(19) 0.0420(4) Uani 1 1 d .
C10 C 0.39559(18) 0.70088(11) 0.9905(2) 0.0524(5) Uani 1 1 d .
H10A H 0.3535 0.6717 1.0578 0.063 Uiso 1 1 calc R
H10B H 0.3500 0.7435 0.9719 0.063 Uiso 1 1 calc R
C11 C 0.51447(19) 0.72133(11) 1.0510(2) 0.0534(5) Uani 1 1 d .
H11A H 0.5483 0.7594 0.9953 0.064 Uiso 1 1 calc R
H11B H 0.5056 0.7383 1.1470 0.064 Uiso 1 1 calc R
C12 C 0.60482(18) 0.61450(13) 1.1591(2) 0.0555(5) Uani 1 1 d .
C13 C 0.64676(19) 0.54665(12) 1.1020(2) 0.0562(5) Uani 1 1 d .
H13 H 0.6654 0.5067 1.1558 0.067 Uiso 1 1 calc R
C14 C 0.65428(16) 0.55034(10) 0.9640(2) 0.0456(4) Uani 1 1 d .
C15 C 0.6881(2) 0.49342(12) 0.8626(3) 0.0650(6) Uani 1 1 d .
H15A H 0.6205 0.4782 0.8105 0.097 Uiso 1 1 calc GR
H15B H 0.7202 0.4536 0.9134 0.097 Uiso 1 1 calc GR
H15C H 0.7454 0.5117 0.7985 0.097 Uiso 1 1 calc GR
C16 C 0.72704(17) 0.66445(11) 0.8468(2) 0.0473(5) Uani 1 1 d .
H16A H 0.7433 0.6423 0.7564 0.057 Uiso 1 1 calc R
H16B H 0.7050 0.7136 0.8289 0.057 Uiso 1 1 calc R
C17 C 0.83691(17) 0.66379(11) 0.9344(2) 0.0484(5) Uani 1 1 d .
C18 C 0.8515(2) 0.70997(14) 1.0467(3) 0.0648(6) Uani 1 1 d .
H18 H 0.7928 0.7425 1.0677 0.078 Uiso 1 1 calc R
C19 C 0.9517(3) 0.70870(18) 1.1284(3) 0.0847(9) Uani 1 1 d .
H19 H 0.9597 0.7400 1.2040 0.102 Uiso 1 1 calc R
C20 C 1.0389(3) 0.6615(2) 1.0981(3) 0.0890(9) Uani 1 1 d .
H20 H 1.1061 0.6605 1.1535 0.107 Uiso 1 1 calc R
C21 C 1.0275(2) 0.61597(18) 0.9869(3) 0.0845(8) Uani 1 1 d .
H21 H 1.0873 0.5843 0.9657 0.101 Uiso 1 1 calc R
C22 C 0.9266(2) 0.61682(14) 0.9053(3) 0.0660(6) Uani 1 1 d .
H22 H 0.9193 0.5853 0.8300 0.079 Uiso 1 1 calc R
O2 O 0.71278(17) 0.58412(14) 0.50513(18) 0.0915(7) Uani 1 1 d .
H2A H 0.6811 0.5944 0.4301 0.137 Uiso 1 1 calc GR
C23 C 0.8351(4) 0.5781(3) 0.4845(4) 0.1419(18) Uani 1 1 d .
H23A H 0.8671 0.6258 0.4939 0.170 Uiso 1 1 calc R
H23B H 0.8654 0.5506 0.5632 0.170 Uiso 1 1 calc R
C24 C 0.8820(4) 0.5497(3) 0.3658(4) 0.1361(16) Uani 1 1 d .
H24A H 0.8482 0.5036 0.3486 0.204 Uiso 1 1 calc GR
H24B H 0.9649 0.5449 0.3778 0.204 Uiso 1 1 calc GR
H24C H 0.8660 0.5804 0.2871 0.204 Uiso 1 1 calc GR

loop_
_atom_site_aniso_label
_atom_site_aniso_U_11
_atom_site_aniso_U_22
_atom_site_aniso_U_33
_atom_site_aniso_U_23
_atom_site_aniso_U_13
_atom_site_aniso_U_12
O1 0.0955(13) 0.1212(16) 0.0407(9) 0.0110(9) 0.0123(8) 0.0247(12)
N1 0.0496(9) 0.0477(9) 0.0379(8) -0.0015(7) 0.0017(6) 0.0032(7)
N2 0.0437(9) 0.0465(9) 0.0439(8) -0.0053(7) -0.0010(6) 0.0084(7)
C1 0.0421(9) 0.0391(9) 0.0376(9) 0.0006(7) 0.0002(7) 0.0032(7)
C2 0.0449(10) 0.0359(9) 0.0402(9) 0.0012(7) 0.0013(7) 0.0025(7)
C3 0.0441(10) 0.0393(9) 0.0493(10) 0.0036(8) -0.0041(8) -0.0015(8)
C4 0.0591(13) 0.0553(12) 0.0545(12) -0.0048(10) -0.0100(10) -0.0017(10)
C5 0.0627(14) 0.0661(15) 0.0678(14) -0.0015(11) -0.0228(11) -0.0062(11)
C6 0.0459(12) 0.0611(14) 0.0871(17) 0.0055(12) -0.0168(11) -0.0011(10)
C7 0.0427(11) 0.0531(12) 0.0750(14) 0.0038(10) -0.0002(10) 0.0012(9)
C8 0.0428(10) 0.0358(9) 0.0540(11) 0.0051(8) 0.0003(8) -0.0016(7)
C9 0.0431(10) 0.0369(9) 0.0460(10) 0.0029(7) 0.0035(8) 0.0024(7)
C10 0.0539(12) 0.0502(11) 0.0531(11) -0.0050(9) 0.0065(9) 0.0101(9)
C11 0.0620(13) 0.0494(11) 0.0488(11) -0.0113(9) 0.0028(9) 0.0064(10)
C12 0.0517(12) 0.0725(15) 0.0423(11) 0.0089(10) 0.0035(9) 0.0024(10)
C13 0.0552(12) 0.0556(12) 0.0579(12) 0.0202(10) -0.0038(9) -0.0003(10)
C14 0.0423(10) 0.0394(10) 0.0552(11) 0.0043(8) -0.0060(8) 0.0014(8)
C15 0.0677(15) 0.0470(12) 0.0801(16) -0.0078(11) -0.0114(12) 0.0141(10)
C16 0.0504(11) 0.0493(11) 0.0420(10) 0.0050(8) 0.0035(8) 0.0001(9)
C17 0.0466(11) 0.0506(11) 0.0481(11) 0.0069(9) 0.0040(8) -0.0098(9)
C18 0.0588(13) 0.0650(14) 0.0706(14) -0.0080(11) 0.0015(11) -0.0155(11)
C19 0.0742(18) 0.105(2) 0.0752(17) -0.0159(16) -0.0053(14) -0.0330(17)
C20 0.0640(17) 0.118(3) 0.085(2) 0.0127(18) -0.0226(14) -0.0220(17)
C21 0.0528(15) 0.107(2) 0.094(2) 0.0103(18) -0.0075(14) 0.0055(14)
C22 0.0537(13) 0.0764(16) 0.0679(14) -0.0031(12) 0.0008(11) 0.0012(11)
O2 0.0878(14) 0.1355(19) 0.0514(10) 0.0029(11) 0.0093(9) 0.0260(13)
C23 0.125(3) 0.192(5) 0.109(3) -0.033(3) 0.015(2) 0.051(3)
C24 0.112(3) 0.185(5) 0.112(3) 0.016(3) 0.019(2) 0.018(3)

loop_
_atom_type_symbol
_atom_type_description
_atom_type_scat_dispersion_real
_atom_type_scat_dispersion_imag
_atom_type_scat_source
C C 0.0033 0.0016 'International Tables Vol C Tables 4.2.6.8 and 6.1.1.4'
H H 0.0000 0.0000 'International Tables Vol C Tables 4.2.6.8 and 6.1.1.4'
N N 0.0061 0.0033 'International Tables Vol C Tables 4.2.6.8 and 6.1.1.4'
O O 0.0106 0.0060 'International Tables Vol C Tables 4.2.6.8 and 6.1.1.4'

loop_
_geom_angle_atom_site_label_1
_geom_angle_atom_site_label_2
_geom_angle_atom_site_label_3
_geom_angle
C11 N1 C1 120.49(15)
C12 N1 C1 111.67(16)
C12 N1 C11 123.76(17)
C2 N2 H2 126.0
C2 N2 C3 107.98(15)
C3 N2 H2 126.0
N1 C1 C2 107.13(14)
N1 C1 C14 101.65(14)
N1 C1 C16 110.44(15)
C2 C1 C14 113.76(15)
C2 C1 C16 111.15(15)
C14 C1 C16 112.16(15)
N2 C2 C1 124.05(16)
C9 C2 N2 110.54(16)
C9 C2 C1 125.39(16)
N2 C3 C4 129.25(19)
N2 C3 C8 108.18(16)
C4 C3 C8 122.56(19)
C3 C4 H4 121.4
C5 C4 C3 117.2(2)
C5 C4 H4 121.4
C4 C5 H5 119.4
C4 C5 C6 121.2(2)
C6 C5 H5 119.4
C5 C6 H6 119.2
C7 C6 C5 121.6(2)
C7 C6 H6 119.2
C6 C7 H7 120.6
C6 C7 C8 118.8(2)
C8 C7 H7 120.6
C3 C8 C9 106.92(16)
C7 C8 C3 118.59(19)
C7 C8 C9 134.47(19)
C2 C9 C8 106.35(16)
C2 C9 C10 122.76(17)
C8 C9 C10 130.66(17)
C9 C10 H10A 109.9
C9 C10 H10B 109.9
C9 C10 C11 108.98(16)
H10A C10 H10B 108.3
C11 C10 H10A 109.9
C11 C10 H10B 109.9
N1 C11 C10 109.44(16)
N1 C11 H11A 109.8
N1 C11 H11B 109.8
C10 C11 H11A 109.8
C10 C11 H11B 109.8
H11A C11 H11B 108.2
O1 C12 N1 124.2(2)
O1 C12 C13 128.8(2)
N1 C12 C13 107.04(17)
C12 C13 H13 124.9
C14 C13 C12 110.21(18)
C14 C13 H13 124.9
C13 C14 C1 109.34(18)
C13 C14 C15 128.6(2)
C15 C14 C1 122.07(17)
C14 C15 H15A 109.5
C14 C15 H15B 109.5
C14 C15 H15C 109.5
H15A C15 H15B 109.5
H15A C15 H15C 109.5
H15B C15 H15C 109.5
C1 C16 H16A 108.7
C1 C16 H16B 108.7
H16A C16 H16B 107.6
C17 C16 C1 114.16(15)
C17 C16 H16A 108.7
C17 C16 H16B 108.7
C18 C17 C16 121.2(2)
C18 C17 C22 117.8(2)
C22 C17 C16 121.0(2)
C17 C18 H18 119.4
C17 C18 C19 121.2(3)
C19 C18 H18 119.4
C18 C19 H19 120.0
C20 C19 C18 120.0(3)
C20 C19 H19 120.0
C19 C20 H20 120.0
C21 C20 C19 120.0(3)
C21 C20 H20 120.0
C20 C21 H21 120.0
C20 C21 C22 120.1(3)
C22 C21 H21 120.0
C17 C22 C21 120.9(3)
C17 C22 H22 119.5
C21 C22 H22 119.5
C23 O2 H2A 109.5
O2 C23 H23A 106.7
O2 C23 H23B 106.7
H23A C23 H23B 106.6
C24 C23 O2 122.6(4)
C24 C23 H23A 106.7
C24 C23 H23B 106.7
C23 C24 H24A 109.5
C23 C24 H24B 109.5
C23 C24 H24C 109.5
H24A C24 H24B 109.5
H24A C24 H24C 109.5
H24B C24 H24C 109.5

loop_
_geom_bond_atom_site_label_1
_geom_bond_atom_site_label_2
_geom_bond_distance
O1 C12 1.238(3)
N1 C1 1.462(2)
N1 C11 1.458(3)
N1 C12 1.348(3)
N2 H2 0.8600
N2 C2 1.377(2)
N2 C3 1.377(2)
C1 C2 1.498(2)
C1 C14 1.523(3)
C1 C16 1.553(3)
C2 C9 1.365(3)
C3 C4 1.392(3)
C3 C8 1.405(3)
C4 H4 0.9300
C4 C5 1.376(3)
C5 H5 0.9300
C5 C6 1.394(4)
C6 H6 0.9300
C6 C7 1.369(3)
C7 H7 0.9300
C7 C8 1.403(3)
C8 C9 1.434(3)
C9 C10 1.499(3)
C10 H10A 0.9700
C10 H10B 0.9700
C10 C11 1.525(3)
C11 H11A 0.9700
C11 H11B 0.9700
C12 C13 1.464(3)
C13 H13 0.9300
C13 C14 1.314(3)
C14 C15 1.488(3)
C15 H15A 0.9600
C15 H15B 0.9600
C15 H15C 0.9600
C16 H16A 0.9700
C16 H16B 0.9700
C16 C17 1.505(3)
C17 C18 1.382(3)
C17 C22 1.382(3)
C18 H18 0.9300
C18 C19 1.382(4)
C19 H19 0.9300
C19 C20 1.366(5)
C20 H20 0.9300
C20 C21 1.363(4)
C21 H21 0.9300
C21 C22 1.388(3)
C22 H22 0.9300
O2 H2A 0.8200
O2 C23 1.420(4)
C23 H23A 0.9700
C23 H23B 0.9700
C23 C24 1.358(5)
C24 H24A 0.9600
C24 H24B 0.9600
C24 H24C 0.9600
